data_9014899
loop_
_publ_author_name
'Lotti, P.'
'Gatta, G. D.'
'Rotiroti, N.'
'Camara, F.'

_publ_section_title
;
 High-pressure study of a natural cancrinite
 Note: P = 6.16 GPa
;
_journal_name_full 'American Mineralogist'
_journal_page_first 872
_journal_page_last 882
_journal_paper_doi 10.2138/am.2012.4039
_journal_volume 97
_journal_year 2012
_chemical_compound_source Cameroun
_chemical_formula_sum 'C0.88 H2 Al3 Ca0.438 Na3.522 O15.64 Si3'
_chemical_name_mineral Cancrinite
_space_group_IT_number 173
_symmetry_space_group_name_Hall 'P 6c'
_symmetry_space_group_name_H-M 'P 63'
_cell_angle_alpha 90
_cell_angle_beta 90
_cell_angle_gamma 120
_cell_formula_units_Z 2
_cell_length_a 12.266
_cell_length_b 12.266
_cell_length_c 4.864
_cell_volume 633.768
_database_code_amcsd 0019034
_exptl_crystal_density_diffrn 2.759
_cod_original_formula_sum 'Si3 Al3 O15.64 Na3.522 Ca.438 C.88 H2'
_cod_database_code 9014899

loop_
_space_group_symop_operation_xyz
x,y,z
x-y,x,1/2+z
-y,x-y,z
-x,-y,1/2+z
-x+y,-x,z
y,-x+y,1/2+z

loop_
_atom_site_label
_atom_site_fract_x
_atom_site_fract_y
_atom_site_fract_z
_atom_site_occupancy
_atom_site_U_iso_or_equiv
_atom_site_type_symbol
_atom_site_attached_hydrogens
Si 0.08420 0.41190 0.73870 1.00000 0.01300 Si 0
Al 0.33750 0.41390 0.74050 1.00000 0.01250 Al 0
O1 0.19600 0.39310 0.62700 1.00000 0.02000 O 0
O2 0.12670 0.55900 0.68600 1.00000 0.02700 O 0
O3 0.05780 0.37210 0.05500 1.00000 0.01400 O 0
O4 0.31930 0.36130 0.07000 1.00000 0.01700 O 0
Na1 0.66667 0.33333 0.08400 0.96000 0.04700 Na 0
Na2 0.87610 0.75300 0.77740 0.85400 0.03100 Na 0
Ca 0.87610 0.75300 0.77740 0.14600 0.03100 Ca 0
C1 0.00000 0.00000 0.92000 0.42100 0.01600 C 0
OC1 0.06000 0.11900 0.85300 0.42100 0.04500 O 0
C2 0.00000 0.00000 0.67600 0.45900 0.01600 C 0
OC2 0.06200 0.12280 0.66600 0.45900 0.04500 O 0
Wat 0.31100 0.61400 0.14600 0.33333 0.04800 O 2

loop_
_cod_changelog_entry_id
_cod_changelog_entry_author
_cod_changelog_entry_date
_cod_changelog_entry_text
1
;cod-tools version 3.8.0
Id: cif_guess_AMCSD_atom_types 9581 2023-05-17 12:35:41Z saulius
;
2023-05-18T11:42:51+03:00
;Derived atom types and hydrogen counts
from atom names that follow the AMCSD naming convention
(Wat == water, O-H == hydroxyl).
;

loop_
_cod_related_entry_id
_cod_related_entry_database
_cod_related_entry_code
1 AMCSD 0019034
